data_4300884
loop_
_publ_author_name
'Tyler W. Green'
'Rachel Lieberman'
'Neal Mitchell'
'Jeanette A. Krause Bauer'
'William B. Connick'

_publ_contact_author_address
;     Department of Chemistry

      University of Cincinnati

      Cincinnati, OH 45221-0172 USA

;
_publ_contact_author_email bill.connick@uc.edu
_publ_contact_author_fax '513 556 9239'
_publ_contact_author_name 'Dr. William B. Connick'
_publ_contact_author_phone '513 556 0148'
_publ_section_title
;

Intramolecular Metal...Sulfur Interactions of Platinum(II)

1,4,7-Trithiacyclononane Complexes with Bipyridyl Ligands: The

Relationship between Molecular and Electronic Structures

;
_journal_name_full 'Inorganic Chemistry'
_journal_page_first 1955
_journal_page_last 1965
_journal_paper_doi 10.1021/ic048610d
_journal_volume 44
_journal_year 2005
_chemical_formula_sum 'C16 H20 F12 N2 P2 Pt S3'
_chemical_formula_weight 821.55
_chemical_name_systematic
; 

bipyridine-(1,4,7-trithiacyclononane)platinum(II) 

bis(hexafluorophosphate)

;
_space_group_IT_number 2
_symmetry_cell_setting triclinic
_symmetry_space_group_name_Hall '-P 1'
_symmetry_space_group_name_H-M 'P -1'
_atom_sites_solution_hydrogens mixed
_atom_sites_solution_primary direct
_atom_sites_solution_secondary difmap
_audit_creation_method SHELXL-97
_cell_angle_alpha 83.886(1)
_cell_angle_beta 87.565(1)
_cell_angle_gamma 84.901(1)
_cell_formula_units_Z 2
_cell_length_a 10.2529(3)
_cell_length_b 10.7791(3)
_cell_length_c 10.7867(3)
_cell_measurement_reflns_used 7430
_cell_measurement_temperature 150(2)
_cell_measurement_theta_max 28.28
_cell_measurement_theta_min 2.55
_cell_volume 1179.99(6)
_computing_cell_refinement 'Bruker SAINT v6.28A'
_computing_data_collection 'Bruker SMART v5.625'
_computing_data_reduction 'Bruker SAINT v6.28A'
_computing_molecular_graphics 'Bruker SHELXTL v6.12 and Crystal Impact DIAMOND v2.1e (1997)'
_computing_publication_material 'Bruker SHELXTL v6.12'
_computing_structure_refinement 'Bruker SHELXTL v6.12'
_computing_structure_solution 'Bruker SHELXTL v6.12'
_diffrn_ambient_temperature 150(2)
_diffrn_detector_area_resol_mean 0.75
_diffrn_measured_fraction_theta_full 0.998
_diffrn_measured_fraction_theta_max 0.998
_diffrn_measurement_device_type 'SMART6000 CCD'
_diffrn_measurement_method '\w scans'
_diffrn_radiation_monochromator graphite
_diffrn_radiation_source 'fine-focus sealed tube'
_diffrn_radiation_type MoK\a
_diffrn_radiation_wavelength 0.71073
_diffrn_reflns_av_R_equivalents 0.0236
_diffrn_reflns_av_sigmaI/netI 0.0319
_diffrn_reflns_limit_h_max 13
_diffrn_reflns_limit_h_min -13
_diffrn_reflns_limit_k_max 14
_diffrn_reflns_limit_k_min -14
_diffrn_reflns_limit_l_max 14
_diffrn_reflns_limit_l_min -14
_diffrn_reflns_number 16783
_diffrn_reflns_theta_full 28.28
_diffrn_reflns_theta_max 28.28
_diffrn_reflns_theta_min 2.64
_diffrn_standards_number 0
_exptl_absorpt_coefficient_mu 6.453
_exptl_absorpt_correction_T_max 0.7824
_exptl_absorpt_correction_T_min 0.2652
_exptl_absorpt_correction_type multi-scan
_exptl_absorpt_process_details 'SADABS (Sheldrick)'
_exptl_crystal_colour orange
_exptl_crystal_density_diffrn 2.312
_exptl_crystal_density_meas ?
_exptl_crystal_description block
_exptl_crystal_F_000 788
_exptl_crystal_size_max 0.28
_exptl_crystal_size_mid 0.17
_exptl_crystal_size_min 0.04
_refine_diff_density_max 1.411
_refine_diff_density_min -0.557
_refine_diff_density_rms 0.095
_refine_ls_extinction_method none
_refine_ls_goodness_of_fit_ref 1.090
_refine_ls_hydrogen_treatment constr
_refine_ls_matrix_type full
_refine_ls_number_parameters 325
_refine_ls_number_reflns 5855
_refine_ls_number_restraints 0
_refine_ls_restrained_S_all 1.090
_refine_ls_R_factor_all 0.0181
_refine_ls_R_factor_gt 0.0174
_refine_ls_shift/su_max 0.007
_refine_ls_shift/su_mean 0.000
_refine_ls_structure_factor_coef Fsqd
_refine_ls_weighting_details 'calc w=1/[\s^2^(Fo^2^)+(0.0000P)^2^+1.0663P] where P=(Fo^2^+2Fc^2^)/3'
_refine_ls_weighting_scheme calc
_refine_ls_wR_factor_gt 0.0444
_refine_ls_wR_factor_ref 0.0447
_reflns_number_gt 5732
_reflns_number_total 5855
_reflns_threshold_expression >2\s(I)
_cod_data_source_file ic048610dsi20041005_061131_2.cif
_cod_data_source_block 1
_cod_depositor_comments
;
The following automatic conversions were performed:
'_symmetry_cell_setting' value 'Triclinic' changed to 'triclinic'
according to '/home/saulius/struct/CIF-dictionaries/cif_core.dic'
dictionary named 'cif_core.dic' version 2.4.1 from 2010-06-29.

Automatic conversion script
Id: cif_fix_enum 1527 2010-12-29 10:47:43Z saulius 
;
_cod_database_code 4300884

loop_
_symmetry_equiv_pos_as_xyz
'x, y, z'
'-x, -y, -z'

loop_
_atom_site_label
_atom_site_type_symbol
_atom_site_fract_x
_atom_site_fract_y
_atom_site_fract_z
_atom_site_U_iso_or_equiv
_atom_site_adp_type
_atom_site_occupancy
_atom_site_symmetry_multiplicity
_atom_site_calc_flag
_atom_site_refinement_flags
_atom_site_disorder_assembly
_atom_site_disorder_group
Pt Pt 0.339460(7) 0.221196(7) 0.258573(7) 0.01283(3) Uani 1 1 d . . .
S1 S 0.18281(6) 0.25840(5) 0.40737(5) 0.01559(10) Uani 1 1 d . . .
S2 S 0.31146(6) 0.42757(5) 0.18619(5) 0.01600(11) Uani 1 1 d . . .
N1 N 0.39515(19) 0.04254(18) 0.33460(18) 0.0152(4) Uani 1 1 d . . .
N2 N 0.4926(2) 0.17466(18) 0.13959(19) 0.0165(4) Uani 1 1 d . . .
C1 C 0.3390(2) -0.0177(2) 0.4362(2) 0.0178(4) Uani 1 1 d . . .
H1A H 0.2686 0.0248 0.4790 0.021 Uiso 1 1 calc R . .
C2 C 0.3803(3) -0.1393(2) 0.4801(2) 0.0213(5) Uani 1 1 d . . .
H2A H 0.3382 -0.1802 0.5512 0.026 Uiso 1 1 calc R . .
S3 S 0.12843(6) 0.18881(5) 0.10580(5) 0.01876(11) Uani 1 1 d . . .
C3 C 0.4841(3) -0.2006(2) 0.4187(3) 0.0237(5) Uani 1 1 d . . .
H3A H 0.5138 -0.2845 0.4467 0.028 Uiso 1 1 calc R . .
C4 C 0.5444(3) -0.1378(2) 0.3156(2) 0.0230(5) Uani 1 1 d . . .
H4A H 0.6166 -0.1779 0.2731 0.028 Uiso 1 1 calc R . .
C5 C 0.4979(2) -0.0160(2) 0.2754(2) 0.0165(4) Uani 1 1 d . . .
C6 C 0.5553(2) 0.0591(2) 0.1677(2) 0.0172(4) Uani 1 1 d . . .
C7 C 0.6641(3) 0.0176(2) 0.0976(3) 0.0260(5) Uani 1 1 d . . .
H7A H 0.7079 -0.0627 0.1193 0.031 Uiso 1 1 calc R . .
C8 C 0.7084(3) 0.0938(3) -0.0039(3) 0.0290(6) Uani 1 1 d . . .
H8A H 0.7838 0.0674 -0.0517 0.035 Uiso 1 1 calc R . .
C9 C 0.6411(3) 0.2091(2) -0.0345(3) 0.0262(5) Uani 1 1 d . . .
H9A H 0.6680 0.2618 -0.1056 0.031 Uiso 1 1 calc R . .
C10 C 0.5347(3) 0.2473(2) 0.0387(2) 0.0206(5) Uani 1 1 d . . .
H10A H 0.4895 0.3270 0.0175 0.025 Uiso 1 1 calc R . .
C11 C 0.1354(2) 0.4268(2) 0.3890(2) 0.0176(4) Uani 1 1 d . . .
H11A H 0.0563 0.4440 0.3383 0.021 Uiso 1 1 calc R . .
H11B H 0.1141 0.4564 0.4719 0.021 Uiso 1 1 calc R . .
C12 C 0.2464(2) 0.4968(2) 0.3255(2) 0.0189(4) Uani 1 1 d . . .
H12A H 0.3176 0.4959 0.3849 0.023 Uiso 1 1 calc R . .
H12B H 0.2141 0.5852 0.3023 0.023 Uiso 1 1 calc R . .
C13 C 0.1670(3) 0.4497(2) 0.0890(2) 0.0200(5) Uani 1 1 d . . .
H13A H 0.0882 0.4663 0.1430 0.024 Uiso 1 1 calc R . .
H13B H 0.1750 0.5247 0.0285 0.024 Uiso 1 1 calc R . .
C14 C 0.1470(3) 0.3394(2) 0.0177(2) 0.0208(5) Uani 1 1 d . . .
H14A H 0.2226 0.3289 -0.0416 0.025 Uiso 1 1 calc R . .
H14B H 0.0682 0.3616 -0.0325 0.025 Uiso 1 1 calc R . .
C15 C 0.0011(2) 0.2237(2) 0.2213(2) 0.0202(5) Uani 1 1 d . . .
H15A H -0.0272 0.3143 0.2085 0.024 Uiso 1 1 calc R . .
H15B H -0.0752 0.1776 0.2069 0.024 Uiso 1 1 calc R . .
C16 C 0.0398(2) 0.1913(2) 0.3562(2) 0.0188(4) Uani 1 1 d . . .
H16A H 0.0550 0.0990 0.3714 0.023 Uiso 1 1 calc R . .
H16B H -0.0361 0.2171 0.4103 0.023 Uiso 1 1 calc R . .
P1 P 0.30459(6) -0.46937(6) 0.70480(6) 0.02018(12) Uani 1 1 d . . .
F11 F 0.16726(16) -0.49698(16) 0.77464(16) 0.0318(4) Uani 1 1 d . . .
F12 F 0.22673(17) -0.38668(15) 0.59479(16) 0.0310(4) Uani 1 1 d . . .
F13 F 0.3083(2) -0.3475(2) 0.7755(2) 0.0535(6) Uani 1 1 d . . .
F14 F 0.44079(17) -0.44087(19) 0.6349(2) 0.0420(5) Uani 1 1 d . . .
F15 F 0.3811(2) -0.5536(2) 0.81387(19) 0.0511(5) Uani 1 1 d . . .
F16 F 0.29935(19) -0.58999(16) 0.63170(19) 0.0377(4) Uani 1 1 d . . .
P2 P 0.99940(6) 0.17152(6) 0.73615(6) 0.01836(12) Uani 1 1 d . . .
F21 F 0.86073(19) 0.1279(2) 0.7042(2) 0.0468(5) Uani 1 1 d . . .
F22 F 0.92628(16) 0.26122(15) 0.83251(14) 0.0259(3) Uani 1 1 d . . .
F23 F 0.98415(18) 0.28441(16) 0.62724(15) 0.0335(4) Uani 1 1 d . . .
F24 F 1.13741(15) 0.21461(15) 0.76883(16) 0.0288(3) Uani 1 1 d . . .
F25 F 1.07143(19) 0.08203(15) 0.63940(16) 0.0327(4) Uani 1 1 d . . .
F26 F 1.01375(18) 0.05945(15) 0.84496(16) 0.0326(4) Uani 1 1 d . . .

loop_
_atom_site_aniso_label
_atom_site_aniso_U_11
_atom_site_aniso_U_22
_atom_site_aniso_U_33
_atom_site_aniso_U_23
_atom_site_aniso_U_13
_atom_site_aniso_U_12
Pt 0.01182(5) 0.01215(5) 0.01382(5) -0.00111(3) 0.00156(3) 0.00168(3)
S1 0.0148(3) 0.0172(2) 0.0142(2) -0.00285(19) 0.00234(19) 0.0015(2)
S2 0.0164(3) 0.0127(2) 0.0184(3) -0.00150(19) 0.0008(2) 0.00066(19)
N1 0.0147(9) 0.0142(8) 0.0165(9) -0.0012(7) 0.0004(7) 0.0001(7)
N2 0.0160(9) 0.0163(9) 0.0169(9) -0.0032(7) 0.0027(7) 0.0002(7)
C1 0.0163(11) 0.0181(10) 0.0185(11) -0.0011(8) 0.0009(8) -0.0002(8)
C2 0.0219(12) 0.0199(11) 0.0211(11) 0.0039(9) -0.0030(9) -0.0025(9)
S3 0.0227(3) 0.0167(2) 0.0172(3) -0.0037(2) -0.0002(2) -0.0007(2)
C3 0.0273(13) 0.0159(10) 0.0266(13) 0.0010(9) -0.0037(10) 0.0031(9)
C4 0.0235(12) 0.0180(11) 0.0260(13) -0.0022(9) 0.0002(10) 0.0058(9)
C5 0.0154(10) 0.0169(10) 0.0172(10) -0.0027(8) -0.0008(8) 0.0006(8)
C6 0.0173(11) 0.0176(10) 0.0163(10) -0.0027(8) 0.0006(8) 0.0014(8)
C7 0.0228(13) 0.0232(12) 0.0298(14) -0.0039(10) 0.0089(10) 0.0066(10)
C8 0.0252(14) 0.0277(13) 0.0324(14) -0.0055(11) 0.0151(11) 0.0020(10)
C9 0.0282(14) 0.0237(12) 0.0252(13) -0.0002(10) 0.0122(11) -0.0026(10)
C10 0.0232(12) 0.0175(10) 0.0198(11) -0.0003(9) 0.0043(9) 0.0005(9)
C11 0.0170(11) 0.0155(10) 0.0203(11) -0.0072(8) 0.0003(9) 0.0039(8)
C12 0.0178(11) 0.0162(10) 0.0233(11) -0.0071(9) 0.0006(9) -0.0001(8)
C13 0.0214(12) 0.0174(10) 0.0205(11) -0.0004(8) -0.0043(9) 0.0023(9)
C14 0.0267(13) 0.0194(11) 0.0164(11) -0.0022(8) -0.0045(9) -0.0014(9)
C15 0.0158(11) 0.0218(11) 0.0234(12) -0.0046(9) 0.0001(9) -0.0010(9)
C16 0.0142(10) 0.0202(11) 0.0221(11) -0.0037(9) 0.0025(9) -0.0018(8)
P1 0.0161(3) 0.0225(3) 0.0213(3) -0.0002(2) -0.0007(2) -0.0009(2)
F11 0.0225(8) 0.0339(8) 0.0354(9) 0.0059(7) 0.0087(7) 0.0020(7)
F12 0.0305(9) 0.0285(8) 0.0310(9) 0.0078(7) -0.0045(7) 0.0027(7)
F13 0.0499(13) 0.0566(13) 0.0625(14) -0.0369(11) -0.0055(11) -0.0122(10)
F14 0.0193(8) 0.0496(11) 0.0538(12) 0.0085(9) 0.0075(8) -0.0055(8)
F15 0.0308(10) 0.0784(15) 0.0373(11) 0.0214(10) -0.0107(8) 0.0043(10)
F16 0.0366(10) 0.0242(8) 0.0528(11) -0.0129(8) 0.0014(8) 0.0048(7)
P2 0.0182(3) 0.0197(3) 0.0173(3) -0.0032(2) 0.0021(2) -0.0022(2)
F21 0.0293(10) 0.0699(14) 0.0473(11) -0.0210(10) -0.0052(8) -0.0185(9)
F22 0.0255(8) 0.0306(8) 0.0209(7) -0.0066(6) 0.0052(6) 0.0038(6)
F23 0.0431(10) 0.0320(8) 0.0203(8) 0.0037(6) 0.0051(7) 0.0135(7)
F24 0.0182(7) 0.0276(8) 0.0415(9) -0.0058(7) 0.0010(7) -0.0044(6)
F25 0.0461(11) 0.0242(8) 0.0276(8) -0.0083(6) 0.0113(7) -0.0014(7)
F26 0.0442(10) 0.0237(8) 0.0282(8) 0.0041(6) 0.0076(7) -0.0046(7)

loop_
_atom_type_symbol
_atom_type_description
_atom_type_scat_dispersion_real
_atom_type_scat_dispersion_imag
_atom_type_scat_source
C C 0.0033 0.0016 'International Tables Vol C Tables 4.2.6.8 and 6.1.1.4'
H H 0.0000 0.0000 'International Tables Vol C Tables 4.2.6.8 and 6.1.1.4'
N N 0.0061 0.0033 'International Tables Vol C Tables 4.2.6.8 and 6.1.1.4'
F F 0.0171 0.0103 'International Tables Vol C Tables 4.2.6.8 and 6.1.1.4'
P P 0.1023 0.0942 'International Tables Vol C Tables 4.2.6.8 and 6.1.1.4'
S S 0.1246 0.1234 'International Tables Vol C Tables 4.2.6.8 and 6.1.1.4'
Pt Pt -1.7033 8.3905 'International Tables Vol C Tables 4.2.6.8 and 6.1.1.4'

loop_
_geom_angle_atom_site_label_1
_geom_angle_atom_site_label_2
_geom_angle_atom_site_label_3
_geom_angle
_geom_angle_site_symmetry_1
_geom_angle_site_symmetry_3
_geom_angle_publ_flag
N2 Pt N1 79.60(8) . . ?
N2 Pt S1 173.41(6) . . ?
N1 Pt S1 94.80(6) . . ?
N2 Pt S2 96.66(6) . . ?
N1 Pt S2 170.05(6) . . ?
S1 Pt S2 88.30(2) . . ?
C16 S1 C11 103.26(11) . . ?
C16 S1 Pt 104.33(8) . . ?
C11 S1 Pt 106.80(8) . . ?
C12 S2 C13 100.89(11) . . ?
C12 S2 Pt 101.46(8) . . ?
C13 S2 Pt 107.72(8) . . ?
C1 N1 C5 119.2(2) . . ?
C1 N1 Pt 125.63(16) . . ?
C5 N1 Pt 115.13(15) . . ?
C10 N2 C6 118.9(2) . . ?
C10 N2 Pt 126.05(17) . . ?
C6 N2 Pt 115.10(15) . . ?
N1 C1 C2 122.2(2) . . ?
C1 C2 C3 118.9(2) . . ?
C15 S3 C14 103.47(12) . . ?
C15 S3 Pt 95.29(8) . . ?
C14 S3 Pt 91.03(8) . . ?
C2 C3 C4 119.1(2) . . ?
C5 C4 C3 119.3(2) . . ?
N1 C5 C4 121.2(2) . . ?
N1 C5 C6 115.2(2) . . ?
C4 C5 C6 123.6(2) . . ?
N2 C6 C7 121.1(2) . . ?
N2 C6 C5 114.9(2) . . ?
C7 C6 C5 124.0(2) . . ?
C8 C7 C6 119.7(2) . . ?
C9 C8 C7 118.8(2) . . ?
C10 C9 C8 119.5(2) . . ?
N2 C10 C9 122.0(2) . . ?
C12 C11 S1 110.18(16) . . ?
C11 C12 S2 111.96(16) . . ?
C14 C13 S2 114.36(17) . . ?
C13 C14 S3 118.23(17) . . ?
C16 C15 S3 115.13(17) . . ?
C15 C16 S1 118.05(17) . . ?
F13 P1 F15 91.33(13) . . ?
F13 P1 F16 178.86(13) . . ?
F15 P1 F16 89.80(12) . . ?
F13 P1 F14 89.77(12) . . ?
F15 P1 F14 90.13(11) . . ?
F16 P1 F14 90.21(11) . . ?
F13 P1 F12 89.46(11) . . ?
F15 P1 F12 179.10(12) . . ?
F16 P1 F12 89.40(10) . . ?
F14 P1 F12 90.29(10) . . ?
F13 P1 F11 89.99(11) . . ?
F15 P1 F11 90.22(10) . . ?
F16 P1 F11 90.02(10) . . ?
F14 P1 F11 179.58(11) . . ?
F12 P1 F11 89.36(9) . . ?
F24 P2 F26 89.99(10) . . ?
F24 P2 F21 179.67(12) . . ?
F26 P2 F21 89.71(11) . . ?
F24 P2 F23 90.20(10) . . ?
F26 P2 F23 179.65(11) . . ?
F21 P2 F23 90.10(11) . . ?
F24 P2 F25 90.03(9) . . ?
F26 P2 F25 89.98(9) . . ?
F21 P2 F25 90.12(11) . . ?
F23 P2 F25 90.33(9) . . ?
F24 P2 F22 90.35(9) . . ?
F26 P2 F22 90.20(9) . . ?
F21 P2 F22 89.51(10) . . ?
F23 P2 F22 89.50(9) . . ?
F25 P2 F22 179.59(10) . . ?

loop_
_geom_bond_atom_site_label_1
_geom_bond_atom_site_label_2
_geom_bond_distance
_geom_bond_site_symmetry_2
_geom_bond_publ_flag
Pt N2 2.047(2) . ?
Pt N1 2.0530(19) . ?
Pt S1 2.2627(6) . ?
Pt S2 2.2751(5) . ?
S1 C16 1.822(2) . ?
S1 C11 1.829(2) . ?
S2 C12 1.824(2) . ?
S2 C13 1.835(3) . ?
N1 C1 1.348(3) . ?
N1 C5 1.351(3) . ?
N2 C10 1.349(3) . ?
N2 C6 1.360(3) . ?
C1 C2 1.381(3) . ?
C2 C3 1.384(4) . ?
S3 C15 1.809(3) . ?
S3 C14 1.812(2) . ?
C3 C4 1.390(4) . ?
C4 C5 1.387(3) . ?
C5 C6 1.476(3) . ?
C6 C7 1.389(3) . ?
C7 C8 1.383(4) . ?
C8 C9 1.382(4) . ?
C9 C10 1.378(3) . ?
C11 C12 1.519(3) . ?
C13 C14 1.516(3) . ?
C15 C16 1.521(3) . ?
P1 F13 1.592(2) . ?
P1 F15 1.5962(19) . ?
P1 F16 1.5967(18) . ?
P1 F14 1.5969(18) . ?
P1 F12 1.6026(17) . ?
P1 F11 1.6047(17) . ?
P2 F24 1.5926(16) . ?
P2 F26 1.5936(17) . ?
P2 F21 1.5990(19) . ?
P2 F23 1.6008(17) . ?
P2 F25 1.6085(16) . ?
P2 F22 1.6113(16) . ?
